data_1510114
loop_
_publ_author_name
'Iwasaki, H.'
'Ogawa, S.'
'Okamura, K.'

_publ_section_title
;
 Lattice modulation in the long period ordered alloys studied by X-ray
 diffraction. 2. Au Cu2
;
_journal_name_full 'Journal of the Physical Society of Japan'
_journal_page_first 569
_journal_page_last 579
_journal_paper_doi 10.1143/JPSJ.24.569
_journal_volume 24
_journal_year 1968
_chemical_formula_sum 'Au Cu'
_space_group_IT_number 74
_symmetry_space_group_name_Hall '-I 2b 2'
_symmetry_space_group_name_H-M 'I m m a'
_cell_angle_alpha 90
_cell_angle_beta 90
_cell_angle_gamma 90
_cell_formula_units_Z 20
_cell_length_a 3.676
_cell_length_b 3.956
_cell_length_c 39.72
_cell_volume 577.618
_citation_journal_id_ASTM JUPSAU
_cod_data_source_file gold_167.cif
_cod_data_source_block Au1Cu1
_cod_original_cell_volume 577.6185
_cod_original_formula_sum 'Au1 Cu1'
_cod_database_code 1510114

loop_
_symmetry_equiv_pos_as_xyz
x,y,z
-x,-y+1/2,z
x,-y,-z
-x,y+1/2,-z
-x,-y,-z
x,y-1/2,-z
-x,y,z
x,-y-1/2,z
x+1/2,y+1/2,z+1/2
-x+1/2,-y+1,z+1/2
x+1/2,-y+1/2,-z+1/2
-x+1/2,y+1,-z+1/2
-x+1/2,-y+1/2,-z+1/2
x+1/2,y,-z+1/2
-x+1/2,y+1/2,z+1/2
x+1/2,-y,z+1/2

loop_
_atom_site_label
_atom_site_type_symbol
_atom_site_fract_x
_atom_site_fract_y
_atom_site_fract_z
_atom_site_occupancy
_atom_site_U_iso_or_equiv
Au2 Au 0 0.25 0.9252 1 0.0
Au4 Au 0 0.25 0.8258 1 0.0
Au3 Au 0 0.25 0.1248 1 0.0
Cu4 Cu 0 0.25 0.323 1 0.0
Cu5 Cu 0 0.25 0.7269 1 0.0
Au1 Au 0 0.25 0.0249 1 0.0
Cu3 Cu 0 0.25 0.6258 1 0.0
Cu1 Cu 0 0.25 0.5258 1 0.0
Cu2 Cu 0 0.25 0.4243 1 0.0
Au5 Au 0 0.25 0.2238 1 0.0
